data_4035630
loop_
_publ_author_name
'Vayer, Marie'
'Guillot, R\'egis'
'Bour, Christophe'
'Gandon, Vincent'

_publ_section_title
;
 Synthesis of 3-Substituted 3-Bromo-1-phenylallenes from
 Alkynylcycloheptatrienes.
;
_journal_issue 18
_journal_name_full 'The Journal of organic chemistry'
_journal_page_first 11309
_journal_page_last 11317
_journal_paper_doi 10.1021/acs.joc.8b01498
_journal_volume 83
_journal_year 2018
_chemical_formula_moiety 'C22 H21 Br O5'
_chemical_formula_sum 'C22 H21 Br O5'
_chemical_formula_weight 445.30
_space_group_crystal_system monoclinic
_space_group_IT_number 14
_space_group_name_Hall '-P 2ybc'
_space_group_name_H-M_alt 'P 1 21/c 1'
_atom_sites_solution_hydrogens geom
_audit_creation_method SHELXL-2017/1
_cell_angle_alpha 90
_cell_angle_beta 102.569(2)
_cell_angle_gamma 90
_cell_formula_units_Z 4
_cell_length_a 16.6752(10)
_cell_length_b 13.1536(8)
_cell_length_c 9.2239(5)
_cell_measurement_reflns_used 9976
_cell_measurement_temperature 100(1)
_cell_measurement_theta_max 30.51
_cell_measurement_theta_min 2.50
_cell_volume 1974.7(2)
_computing_structure_refinement 'SHELXL-2017/1 (Sheldrick, 2017)'
_diffrn_ambient_temperature 100(1)
_diffrn_measured_fraction_theta_full 0.999
_diffrn_measured_fraction_theta_max 0.998
_diffrn_measurement_device_type 'Bruker VENTURE PHOTON100 CMOS'
_diffrn_measurement_method '\f and \w scans'
_diffrn_radiation_probe x-ray
_diffrn_radiation_type MoK\a
_diffrn_radiation_wavelength 0.71073
_diffrn_reflns_av_R_equivalents 0.0536
_diffrn_reflns_av_unetI/netI 0.0241
_diffrn_reflns_Laue_measured_fraction_full 0.999
_diffrn_reflns_Laue_measured_fraction_max 0.998
_diffrn_reflns_limit_h_max 23
_diffrn_reflns_limit_h_min -23
_diffrn_reflns_limit_k_max 18
_diffrn_reflns_limit_k_min -18
_diffrn_reflns_limit_l_max 13
_diffrn_reflns_limit_l_min -13
_diffrn_reflns_number 79300
_diffrn_reflns_point_group_measured_fraction_full 0.999
_diffrn_reflns_point_group_measured_fraction_max 0.998
_diffrn_reflns_theta_full 25.000
_diffrn_reflns_theta_max 30.611
_diffrn_reflns_theta_min 2.503
_exptl_absorpt_coefficient_mu 2.112
_exptl_absorpt_correction_T_max 0.8743
_exptl_absorpt_correction_T_min 0.7812
_exptl_absorpt_correction_type multi-scan
_exptl_absorpt_process_details SADABS
_exptl_crystal_colour colorless
_exptl_crystal_density_diffrn 1.498
_exptl_crystal_description block
_exptl_crystal_F_000 912
_exptl_crystal_size_max 0.110
_exptl_crystal_size_mid 0.100
_exptl_crystal_size_min 0.060
_refine_diff_density_max 2.301
_refine_diff_density_min -0.584
_refine_diff_density_rms 0.129
_refine_ls_extinction_method none
_refine_ls_goodness_of_fit_ref 1.025
_refine_ls_hydrogen_treatment constr
_refine_ls_matrix_type full
_refine_ls_number_parameters 255
_refine_ls_number_reflns 6061
_refine_ls_number_restraints 0
_refine_ls_restrained_S_all 1.025
_refine_ls_R_factor_all 0.0616
_refine_ls_R_factor_gt 0.0479
_refine_ls_shift/su_max 0.001
_refine_ls_shift/su_mean 0.000
_refine_ls_structure_factor_coef Fsqd
_refine_ls_weighting_details 'w=1/[\s^2^(Fo^2^)+(0.1018P)^2^+2.0156P] where P=(Fo^2^+2Fc^2^)/3'
_refine_ls_weighting_scheme calc
_refine_ls_wR_factor_gt 0.1433
_refine_ls_wR_factor_ref 0.1532
_reflns_Friedel_coverage 0.000
_reflns_number_gt 4878
_reflns_number_total 6061
_reflns_threshold_expression 'I > 2\s(I)'
_cod_data_source_file jo8b01498_si_001.cif
_cod_data_source_block 3a
_cod_original_sg_symbol_H-M 'P 21/c'
_cod_database_code 4035630
_shelx_space_group_comment
;
The symmetry employed for this shelxl refinement is uniquely defined
by the following loop, which should always be used as a source of
symmetry information in preference to the above space-group names.
They are only intended as comments.
;
_shelx_estimated_absorpt_t_min 0.805
_shelx_estimated_absorpt_t_max 0.886

loop_
_space_group_symop_operation_xyz
'x, y, z'
'-x, y+1/2, -z+1/2'
'-x, -y, -z'
'x, -y-1/2, z-1/2'

loop_
_atom_site_label
_atom_site_type_symbol
_atom_site_fract_x
_atom_site_fract_y
_atom_site_fract_z
_atom_site_U_iso_or_equiv
_atom_site_adp_type
_atom_site_occupancy
_atom_site_site_symmetry_order
_atom_site_calc_flag
_atom_site_refinement_flags_posn
_atom_site_refinement_flags_adp
C1 C 0.12533(16) 0.6656(2) 0.3468(3) 0.0207(5) Uani 1 1 d . .
H1 H 0.135971 0.695276 0.442999 0.025 Uiso 1 1 calc R U
C2 C 0.16532(16) 0.5784(2) 0.3397(3) 0.0201(5) Uani 1 1 d . .
C3 C 0.21757(17) 0.5278(2) 0.4722(3) 0.0203(5) Uani 1 1 d . .
C4 C 0.24926(16) 0.59311(19) 0.6081(3) 0.0186(5) Uani 1 1 d . .
H4A H 0.201936 0.625885 0.638120 0.022 Uiso 1 1 calc R U
H4B H 0.284265 0.647676 0.581279 0.022 Uiso 1 1 calc R U
C5 C 0.29906(15) 0.5339(2) 0.7414(3) 0.0170(4) Uani 1 1 d . .
C6 C 0.38110(17) 0.48785(19) 0.7194(3) 0.0205(5) Uani 1 1 d . .
H6A H 0.407639 0.451652 0.811499 0.025 Uiso 1 1 calc R U
H6B H 0.368761 0.436928 0.638598 0.025 Uiso 1 1 calc R U
C7 C 0.24271(16) 0.4512(2) 0.7844(3) 0.0194(5) Uani 1 1 d . .
C8 C 0.2284(2) 0.2822(2) 0.8560(4) 0.0361(7) Uani 1 1 d . .
H8A H 0.220546 0.295655 0.956484 0.054 Uiso 1 1 calc R U
H8B H 0.255438 0.216189 0.854153 0.054 Uiso 1 1 calc R U
H8C H 0.174908 0.281211 0.786239 0.054 Uiso 1 1 calc R U
C9 C 0.31656(15) 0.6087(2) 0.8728(3) 0.0190(5) Uani 1 1 d . .
C10 C 0.3700(2) 0.6236(2) 1.1305(3) 0.0329(7) Uani 1 1 d . .
H10A H 0.318983 0.653758 1.147194 0.049 Uiso 1 1 calc R U
H10B H 0.408072 0.677787 1.117311 0.049 Uiso 1 1 calc R U
H10C H 0.395093 0.581794 1.216311 0.049 Uiso 1 1 calc R U
C11 C 0.44148(15) 0.5643(2) 0.6823(3) 0.0200(5) Uani 1 1 d . .
C12 C 0.50623(16) 0.6011(2) 0.7906(3) 0.0263(6) Uani 1 1 d . .
H12 H 0.511714 0.580083 0.890845 0.032 Uiso 1 1 calc R U
C13 C 0.56317(18) 0.6683(3) 0.7541(3) 0.0310(6) Uani 1 1 d . .
H13 H 0.607384 0.692267 0.829359 0.037 Uiso 1 1 calc R U
C14 C 0.55592(17) 0.7003(2) 0.6095(3) 0.0283(6) Uani 1 1 d . .
H14 H 0.594541 0.746748 0.584876 0.034 Uiso 1 1 calc R U
C15 C 0.49123(17) 0.6638(3) 0.5000(3) 0.0299(6) Uani 1 1 d . .
H15 H 0.485558 0.685550 0.400097 0.036 Uiso 1 1 calc R U
C16 C 0.43519(17) 0.5960(2) 0.5361(3) 0.0257(5) Uani 1 1 d . .
H16 H 0.391867 0.570695 0.460165 0.031 Uiso 1 1 calc R U
C17 C 0.06801(16) 0.7243(2) 0.2341(3) 0.0210(5) Uani 1 1 d . .
C18 C 0.06652(16) 0.8293(2) 0.2524(3) 0.0230(5) Uani 1 1 d . .
H18 H 0.102101 0.859647 0.335638 0.028 Uiso 1 1 calc R U
C19 C 0.01398(17) 0.8905(2) 0.1513(3) 0.0266(6) Uani 1 1 d . .
H19 H 0.014805 0.962198 0.163813 0.032 Uiso 1 1 calc R U
C20 C -0.03995(17) 0.8459(2) 0.0314(3) 0.0276(6) Uani 1 1 d . .
H20 H -0.075936 0.887286 -0.038437 0.033 Uiso 1 1 calc R U
C21 C -0.04101(17) 0.7417(2) 0.0143(3) 0.0275(6) Uani 1 1 d . .
H21 H -0.078667 0.711565 -0.066482 0.033 Uiso 1 1 calc R U
C22 C 0.01239(17) 0.6802(2) 0.1138(3) 0.0256(5) Uani 1 1 d . .
H22 H 0.011315 0.608549 0.100571 0.031 Uiso 1 1 calc R U
O1 O 0.23411(14) 0.43821(15) 0.4705(2) 0.0303(5) Uani 1 1 d . .
O2 O 0.17298(13) 0.46824(17) 0.7928(2) 0.0270(4) Uani 1 1 d . .
O3 O 0.27937(13) 0.36160(15) 0.8132(2) 0.0286(4) Uani 1 1 d . .
O4 O 0.30134(14) 0.69784(15) 0.8657(2) 0.0290(4) Uani 1 1 d . .
O5 O 0.35170(13) 0.56044(15) 0.9978(2) 0.0260(4) Uani 1 1 d . .
Br Br 0.16285(2) 0.50292(2) 0.14748(2) 0.01699(10) Uani 1 1 d . .

loop_
_atom_site_aniso_label
_atom_site_aniso_U_11
_atom_site_aniso_U_22
_atom_site_aniso_U_33
_atom_site_aniso_U_23
_atom_site_aniso_U_13
_atom_site_aniso_U_12
C1 0.0215(11) 0.0206(12) 0.0186(11) 0.0003(9) 0.0016(9) -0.0024(9)
C2 0.0210(11) 0.0220(12) 0.0163(10) -0.0014(9) 0.0021(9) -0.0040(9)
C3 0.0214(12) 0.0189(11) 0.0199(11) 0.0011(9) 0.0030(9) -0.0002(10)
C4 0.0215(11) 0.0164(11) 0.0169(10) 0.0002(8) 0.0023(9) 0.0023(9)
C5 0.0175(11) 0.0160(10) 0.0177(10) 0.0002(9) 0.0040(8) 0.0000(9)
C6 0.0196(12) 0.0190(12) 0.0232(12) 0.0016(9) 0.0054(10) 0.0025(9)
C7 0.0205(11) 0.0209(12) 0.0160(10) 0.0012(9) 0.0024(9) -0.0009(9)
C8 0.0300(15) 0.0246(14) 0.053(2) 0.0146(13) 0.0081(14) -0.0034(12)
C9 0.0176(11) 0.0209(11) 0.0184(11) -0.0005(9) 0.0039(9) -0.0010(9)
C10 0.0447(18) 0.0327(16) 0.0185(12) -0.0026(11) 0.0007(12) -0.0045(13)
C11 0.0182(11) 0.0206(11) 0.0215(11) -0.0008(9) 0.0053(9) 0.0022(9)
C12 0.0210(12) 0.0370(15) 0.0195(12) -0.0010(11) 0.0010(9) -0.0010(11)
C13 0.0220(13) 0.0417(17) 0.0285(14) -0.0098(12) 0.0039(11) -0.0081(12)
C14 0.0229(13) 0.0288(14) 0.0350(15) -0.0057(11) 0.0103(11) -0.0049(11)
C15 0.0294(15) 0.0362(17) 0.0250(14) 0.0019(11) 0.0077(12) -0.0061(12)
C16 0.0232(12) 0.0319(14) 0.0222(12) -0.0009(10) 0.0052(10) -0.0048(11)
C17 0.0204(11) 0.0232(12) 0.0193(11) 0.0022(9) 0.0044(9) 0.0003(9)
C18 0.0218(12) 0.0241(13) 0.0231(12) -0.0004(10) 0.0052(10) 0.0007(10)
C19 0.0247(13) 0.0237(13) 0.0319(14) 0.0035(11) 0.0070(11) 0.0029(10)
C20 0.0202(12) 0.0348(15) 0.0274(13) 0.0084(11) 0.0041(10) 0.0044(11)
C21 0.0204(12) 0.0358(15) 0.0245(13) 0.0012(11) 0.0009(10) 0.0010(11)
C22 0.0245(13) 0.0239(13) 0.0268(13) 0.0005(10) 0.0018(10) -0.0016(10)
O1 0.0410(12) 0.0194(10) 0.0263(10) -0.0021(8) -0.0022(9) 0.0036(9)
O2 0.0225(9) 0.0259(10) 0.0333(11) 0.0024(9) 0.0076(8) 0.0005(8)
O3 0.0240(10) 0.0192(9) 0.0431(12) 0.0093(8) 0.0086(9) 0.0002(8)
O4 0.0398(12) 0.0200(9) 0.0243(10) -0.0025(7) 0.0007(8) 0.0029(8)
O5 0.0344(11) 0.0248(10) 0.0167(8) 0.0002(7) 0.0011(7) 0.0011(8)
Br 0.01786(14) 0.01734(14) 0.01403(14) -0.00453(7) -0.00037(9) 0.00310(8)

loop_
_atom_type_symbol
_atom_type_description
_atom_type_scat_dispersion_real
_atom_type_scat_dispersion_imag
_atom_type_scat_source
C C 0.0031 0.0016 'International Tables Vol C Tables 4.2.6.8 and 6.1.1.4'
H H 0.0000 0.0000 'International Tables Vol C Tables 4.2.6.8 and 6.1.1.4'
O O 0.0109 0.0061 'International Tables Vol C Tables 4.2.6.8 and 6.1.1.4'
Br Br -0.2910 2.4679 'International Tables Vol C Tables 4.2.6.8 and 6.1.1.4'

loop_
_geom_angle_atom_site_label_1
_geom_angle_atom_site_label_2
_geom_angle_atom_site_label_3
_geom_angle
C2 C1 C17 132.2(2)
C2 C1 H1 113.9
C17 C1 H1 113.9
C1 C2 C3 123.4(2)
C1 C2 Br 123.30(19)
C3 C2 Br 113.29(18)
O1 C3 C2 121.1(2)
O1 C3 C4 121.5(2)
C2 C3 C4 117.4(2)
C3 C4 C5 113.9(2)
C3 C4 H4A 108.8
C5 C4 H4A 108.8
C3 C4 H4B 108.8
C5 C4 H4B 108.8
H4A C4 H4B 107.7
C4 C5 C9 106.5(2)
C4 C5 C7 108.0(2)
C9 C5 C7 105.63(19)
C4 C5 C6 115.6(2)
C9 C5 C6 109.4(2)
C7 C5 C6 111.2(2)
C11 C6 C5 114.8(2)
C11 C6 H6A 108.6
C5 C6 H6A 108.6
C11 C6 H6B 108.6
C5 C6 H6B 108.6
H6A C6 H6B 107.5
O2 C7 O3 124.2(2)
O2 C7 C5 122.4(2)
O3 C7 C5 113.4(2)
O3 C8 H8A 109.5
O3 C8 H8B 109.5
H8A C8 H8B 109.5
O3 C8 H8C 109.5
H8A C8 H8C 109.5
H8B C8 H8C 109.5
O4 C9 O5 124.1(2)
O4 C9 C5 125.5(2)
O5 C9 C5 110.4(2)
O5 C10 H10A 109.5
O5 C10 H10B 109.5
H10A C10 H10B 109.5
O5 C10 H10C 109.5
H10A C10 H10C 109.5
H10B C10 H10C 109.5
C12 C11 C16 118.4(2)
C12 C11 C6 121.3(2)
C16 C11 C6 120.2(2)
C11 C12 C13 120.8(3)
C11 C12 H12 119.6
C13 C12 H12 119.6
C14 C13 C12 120.5(3)
C14 C13 H13 119.7
C12 C13 H13 119.7
C13 C14 C15 119.1(3)
C13 C14 H14 120.4
C15 C14 H14 120.4
C16 C15 C14 120.4(3)
C16 C15 H15 119.8
C14 C15 H15 119.8
C15 C16 C11 120.8(3)
C15 C16 H16 119.6
C11 C16 H16 119.6
C18 C17 C22 118.6(2)
C18 C17 C1 117.5(2)
C22 C17 C1 123.9(2)
C19 C18 C17 121.2(3)
C19 C18 H18 119.4
C17 C18 H18 119.4
C18 C19 C20 119.5(3)
C18 C19 H19 120.2
C20 C19 H19 120.2
C21 C20 C19 119.9(3)
C21 C20 H20 120.0
C19 C20 H20 120.0
C20 C21 C22 120.8(3)
C20 C21 H21 119.6
C22 C21 H21 119.6
C21 C22 C17 119.9(3)
C21 C22 H22 120.0
C17 C22 H22 120.0
C7 O3 C8 114.9(2)
C9 O5 C10 115.3(2)

loop_
_geom_bond_atom_site_label_1
_geom_bond_atom_site_label_2
_geom_bond_distance
C1 C2 1.336(4)
C1 C17 1.469(4)
C1 H1 0.9500
C2 C3 1.494(4)
C2 Br 2.024(2)
C3 O1 1.211(3)
C3 C4 1.517(4)
C4 C5 1.537(3)
C4 H4A 0.9900
C4 H4B 0.9900
C5 C9 1.539(3)
C5 C7 1.545(4)
C5 C6 1.549(4)
C6 C11 1.514(4)
C6 H6A 0.9900
C6 H6B 0.9900
C7 O2 1.203(3)
C7 O3 1.328(3)
C8 O3 1.454(3)
C8 H8A 0.9800
C8 H8B 0.9800
C8 H8C 0.9800
C9 O4 1.198(3)
C9 O5 1.335(3)
C10 O5 1.456(3)
C10 H10A 0.9800
C10 H10B 0.9800
C10 H10C 0.9800
C11 C12 1.389(4)
C11 C16 1.394(4)
C12 C13 1.391(4)
C12 H12 0.9500
C13 C14 1.379(4)
C13 H13 0.9500
C14 C15 1.393(4)
C14 H14 0.9500
C15 C16 1.384(4)
C15 H15 0.9500
C16 H16 0.9500
C17 C18 1.393(4)
C17 C22 1.407(4)
C18 C19 1.389(4)
C18 H18 0.9500
C19 C20 1.394(4)
C19 H19 0.9500
C20 C21 1.380(4)
C20 H20 0.9500
C21 C22 1.391(4)
C21 H21 0.9500
C22 H22 0.9500
